data_1512597
loop_
_publ_author_name
'Cheerlavancha, Raju'
'Lawer, Aggie'
'Cagnes, Marina'
'Bhadbhade, Mohan'
'Hunter, Luke'

_publ_section_title
;
 Sequential Deoxyfluorination Approach for the Synthesis of Protected
 \a,\b,\g-Trifluoro-\d-amino Acids.
;
_journal_issue 21
_journal_name_full 'Organic letters'
_journal_page_first 5562
_journal_page_last 5565
_journal_paper_doi 10.1021/ol402756e
_journal_volume 15
_journal_year 2013
_chemical_absolute_configuration rm
_chemical_formula_moiety 'C18 H13 F3 N2 O4'
_chemical_formula_sum 'C18 H13 F3 N2 O4'
_chemical_formula_weight 378.30
_chemical_name_systematic
;
 ?
;
_space_group_crystal_system monoclinic
_space_group_IT_number 4
_space_group_name_Hall 'P 2yb'
_space_group_name_H-M_alt 'P 1 21 1'
_symmetry_space_group_name_Hall 'P 2yb'
_symmetry_space_group_name_H-M 'P 1 21 1'
_atom_sites_solution_hydrogens geom
_audit_creation_method SHELXL-2013
_cell_angle_alpha 90
_cell_angle_beta 101.76(3)
_cell_angle_gamma 90
_cell_formula_units_Z 4
_cell_length_a 7.6010(15)
_cell_length_b 15.479(3)
_cell_length_c 14.354(3)
_cell_measurement_reflns_used 9980
_cell_measurement_temperature 100(2)
_cell_measurement_theta_max 22.5
_cell_measurement_theta_min 2.5
_cell_volume 1653.4(6)
_computing_cell_refinement 'XDS (Kabsch, 1993)'
_computing_data_collection 'BLU-ICE (McPhillips et al., 2002)'
_computing_data_reduction 'XDS (Kabsch, 1993)'
_computing_structure_refinement 'SHELXL-2013 (Sheldrick, 2013)'
_computing_structure_solution
;
SHELXS97 (Sheldrick, 2008) and OLEX-2 (Dolomanov <i>et al</i>., 2009)
;
_diffrn_ambient_temperature 100(2)
_diffrn_detector_type 'ADSC Quantum 210r'
_diffrn_measured_fraction_theta_full 0.909
_diffrn_measured_fraction_theta_max 0.936
_diffrn_measurement_device_type '3-BM1 Australian Synchrotron'
_diffrn_measurement_method 'Phi Scan'
_diffrn_radiation_monochromator Si<111>
_diffrn_radiation_type Synchrotron
_diffrn_radiation_wavelength 0.71073
_diffrn_reflns_av_R_equivalents 0.0566
_diffrn_reflns_av_unetI/netI 0.0391
_diffrn_reflns_Laue_measured_fraction_full 0.909
_diffrn_reflns_Laue_measured_fraction_max 0.936
_diffrn_reflns_limit_h_max 8
_diffrn_reflns_limit_h_min -8
_diffrn_reflns_limit_k_max 18
_diffrn_reflns_limit_k_min -18
_diffrn_reflns_limit_l_max 17
_diffrn_reflns_limit_l_min -17
_diffrn_reflns_number 20927
_diffrn_reflns_point_group_measured_fraction_full 0.911
_diffrn_reflns_point_group_measured_fraction_max 0.938
_diffrn_reflns_theta_full 25.242
_diffrn_reflns_theta_max 24.999
_diffrn_reflns_theta_min 1.449
_diffrn_source 'Synchrotron BM'
_diffrn_standards_decay_% 0
_diffrn_standards_interval_count 0
_diffrn_standards_interval_time 0
_diffrn_standards_number 0
_exptl_absorpt_coefficient_mu 0.130
_exptl_absorpt_correction_type none
_exptl_crystal_colour colourless
_exptl_crystal_density_diffrn 1.520
_exptl_crystal_description plates
_exptl_crystal_F_000 776
_exptl_crystal_size_max 0.020
_exptl_crystal_size_mid 0.015
_exptl_crystal_size_min 0.015
_refine_diff_density_max 0.237
_refine_diff_density_min -0.149
_refine_diff_density_rms 0.041
_refine_ls_abs_structure_details
;
 Flack x determined using 2373 quotients [(I+)-(I-)]/[(I+)+(I-)]
 (Parsons and Flack (2004), Acta Cryst. A60, s61).
;
_refine_ls_abs_structure_Flack -0.1(2)
_refine_ls_extinction_coef 0.095(6)
_refine_ls_extinction_expression Fc^*^=kFc[1+0.001xFc^2^\l^3^/sin(2\q)]^-1/4^
_refine_ls_extinction_method SHELXL
_refine_ls_goodness_of_fit_ref 1.022
_refine_ls_hydrogen_treatment constr
_refine_ls_matrix_type full
_refine_ls_number_parameters 488
_refine_ls_number_reflns 5444
_refine_ls_number_restraints 1
_refine_ls_restrained_S_all 1.022
_refine_ls_R_factor_all 0.0346
_refine_ls_R_factor_gt 0.0319
_refine_ls_shift/su_max 0.000
_refine_ls_shift/su_mean 0.000
_refine_ls_structure_factor_coef Fsqd
_refine_ls_weighting_details 'w=1/[\s^2^(Fo^2^)+(0.0409P)^2^+0.5108P] where P=(Fo^2^+2Fc^2^)/3'
_refine_ls_weighting_scheme calc
_refine_ls_wR_factor_gt 0.0785
_refine_ls_wR_factor_ref 0.0802
_reflns_Friedel_coverage 0.926
_reflns_Friedel_fraction_full 0.914
_reflns_Friedel_fraction_max 0.940
_reflns_number_gt 5159
_reflns_number_total 5444
_reflns_threshold_expression 'I > 2\s(I)'
_cod_data_source_file ol402756e_si_002.cif
_cod_data_source_block LUKE1
_cod_database_code 1512597
_shelx_space_group_comment
;
The symmetry employed for this shelxl refinement is uniquely defined
by the following loop, which should always be used as a source of
symmetry information in preference to the above space-group names.
They are only intended as comments.
;
_shelx_estimated_absorpt_t_min 0.997
_shelx_estimated_absorpt_t_max 0.998
_shelxl_version_number 2013-3

loop_
_space_group_symop_operation_xyz
'x, y, z'
'-x, y+1/2, -z'

loop_
_atom_site_label
_atom_site_type_symbol
_atom_site_fract_x
_atom_site_fract_y
_atom_site_fract_z
_atom_site_U_iso_or_equiv
_atom_site_adp_type
_atom_site_occupancy
_atom_site_site_symmetry_order
_atom_site_calc_flag
_atom_site_refinement_flags_posn
_atom_site_refinement_flags_adp
F1A F 1.1903(3) -0.04253(12) 0.33231(13) 0.0280(4) Uani 1 1 d . .
F2A F 0.9844(2) 0.09188(11) 0.23645(12) 0.0246(4) Uani 1 1 d . .
F3A F 0.7648(3) -0.08823(11) 0.31229(12) 0.0251(4) Uani 1 1 d . .
O1A O 1.5742(3) 0.09699(15) 0.43127(16) 0.0301(5) Uani 1 1 d . .
O2A O 1.1688(3) 0.00002(16) 0.60240(17) 0.0316(5) Uani 1 1 d . .
O3A O 0.2182(4) 0.07070(16) -0.11320(19) 0.0422(7) Uani 1 1 d . .
O4A O 0.0675(4) 0.09381(17) -0.0027(2) 0.0448(7) Uani 1 1 d . .
N1A N 1.3365(4) 0.05706(16) 0.49985(18) 0.0221(6) Uani 1 1 d . .
N2A N 0.2044(4) 0.07295(18) -0.0298(2) 0.0328(7) Uani 1 1 d . .
C1A C 1.5173(4) 0.07125(18) 0.4991(2) 0.0213(7) Uani 1 1 d . .
C2A C 1.6174(4) 0.0477(2) 0.5959(2) 0.0235(7) Uani 1 1 d . .
C3A C 1.7971(5) 0.0519(2) 0.6349(3) 0.0334(8) Uani 1 1 d . .
H3A H 1.8797 0.0711 0.5998 0.040 Uiso 1 1 calc R U
C4A C 1.8511(6) 0.0262(3) 0.7290(3) 0.0414(10) Uani 1 1 d . .
H4A H 1.9724 0.0282 0.7576 0.050 Uiso 1 1 calc R U
C5A C 1.7285(6) -0.0026(3) 0.7815(3) 0.0388(9) Uani 1 1 d . .
H5A H 1.7692 -0.0191 0.8445 0.047 Uiso 1 1 calc R U
C6A C 1.5460(5) -0.0072(2) 0.7420(2) 0.0307(8) Uani 1 1 d . .
H6A H 1.4632 -0.0266 0.7768 0.037 Uiso 1 1 calc R U
C7A C 1.4939(4) 0.01845(19) 0.6480(2) 0.0233(7) Uani 1 1 d . .
C8A C 1.3118(4) 0.02253(19) 0.5862(2) 0.0234(7) Uani 1 1 d . .
C9A C 1.1899(4) 0.0845(2) 0.4244(2) 0.0251(7) Uani 1 1 d . .
H9A1 H 1.2385 0.1162 0.3771 0.030 Uiso 1 1 calc R U
H9A2 H 1.1126 0.1234 0.4507 0.030 Uiso 1 1 calc R U
C10A C 1.0792(4) 0.0099(2) 0.3767(2) 0.0233(7) Uani 1 1 d . .
H10A H 1.0349 -0.0242 0.4247 0.028 Uiso 1 1 calc R U
C11A C 0.9224(4) 0.0400(2) 0.3021(2) 0.0216(7) Uani 1 1 d . .
H11A H 0.8407 0.0737 0.3327 0.026 Uiso 1 1 calc R U
C12A C 0.8182(4) -0.0341(2) 0.2457(2) 0.0216(7) Uani 1 1 d . .
H12A H 0.8991 -0.0661 0.2131 0.026 Uiso 1 1 calc R U
C13A C 0.6574(4) -0.00460(18) 0.1734(2) 0.0200(6) Uani 1 1 d . .
C14A C 0.6716(4) 0.00888(19) 0.0798(2) 0.0219(7) Uani 1 1 d . .
H14A H 0.7809 -0.0002 0.0618 0.026 Uiso 1 1 calc R U
C15A C 0.5234(5) 0.03590(19) 0.0130(2) 0.0241(7) Uani 1 1 d . .
H15A H 0.5319 0.0457 -0.0498 0.029 Uiso 1 1 calc R U
C16A C 0.3631(5) 0.04790(19) 0.0421(2) 0.0250(7) Uani 1 1 d . .
C17A C 0.3451(5) 0.0365(2) 0.1352(2) 0.0261(7) Uani 1 1 d . .
H17A H 0.2357 0.0462 0.1530 0.031 Uiso 1 1 calc R U
C18A C 0.4947(4) 0.0102(2) 0.2013(2) 0.0233(7) Uani 1 1 d . .
H18A H 0.4866 0.0024 0.2645 0.028 Uiso 1 1 calc R U
F1B F 0.5887(3) 0.35863(12) 0.08385(14) 0.0320(5) Uani 1 1 d . .
F2B F 0.7037(3) 0.21203(12) -0.01185(12) 0.0289(4) Uani 1 1 d . .
F3B F 0.9626(3) 0.40165(11) 0.04282(14) 0.0320(5) Uani 1 1 d . .
O1B O 0.8442(3) 0.25128(15) 0.36158(16) 0.0291(5) Uani 1 1 d . .
O2B O 0.2709(3) 0.26439(15) 0.18611(15) 0.0302(5) Uani 1 1 d . .
O3B O 1.4417(4) 0.2160(2) -0.2567(2) 0.0481(7) Uani 1 1 d . .
O4B O 1.1962(5) 0.19368(18) -0.3595(2) 0.0494(8) Uani 1 1 d . .
N1B N 0.5743(4) 0.25695(16) 0.25310(17) 0.0221(6) Uani 1 1 d . .
N2B N 1.2789(5) 0.21631(18) -0.2812(2) 0.0358(8) Uani 1 1 d . .
C1B C 0.6844(4) 0.26610(19) 0.3437(2) 0.0210(6) Uani 1 1 d . .
C2B C 0.5638(5) 0.29512(19) 0.4069(2) 0.0226(7) Uani 1 1 d . .
C3B C 0.6031(5) 0.3161(2) 0.5021(2) 0.0253(7) Uani 1 1 d . .
H3B H 0.7202 0.3145 0.5374 0.030 Uiso 1 1 calc R U
C4B C 0.4599(5) 0.3398(2) 0.5430(2) 0.0300(8) Uani 1 1 d . .
H4B H 0.4811 0.3545 0.6072 0.036 Uiso 1 1 calc R U
C5B C 0.2857(5) 0.3419(2) 0.4899(2) 0.0293(8) Uani 1 1 d . .
H5B H 0.1924 0.3579 0.5194 0.035 Uiso 1 1 calc R U
C6B C 0.2472(5) 0.3209(2) 0.3941(2) 0.0261(7) Uani 1 1 d . .
H6B H 0.1302 0.3222 0.3587 0.031 Uiso 1 1 calc R U
C7B C 0.3905(4) 0.29779(18) 0.3534(2) 0.0205(6) Uani 1 1 d . .
C8B C 0.3946(4) 0.2722(2) 0.2541(2) 0.0229(7) Uani 1 1 d . .
C9B C 0.6425(5) 0.2284(2) 0.1709(2) 0.0247(7) Uani 1 1 d . .
H9B1 H 0.5449 0.2032 0.1248 0.030 Uiso 1 1 calc R U
H9B2 H 0.7321 0.1838 0.1905 0.030 Uiso 1 1 calc R U
C10B C 0.7253(5) 0.30101(19) 0.1244(2) 0.0232(7) Uani 1 1 d . .
H10B H 0.8127 0.3315 0.1730 0.028 Uiso 1 1 calc R U
C11B C 0.8188(4) 0.2684(2) 0.0479(2) 0.0232(7) Uani 1 1 d . .
H11B H 0.9283 0.2374 0.0776 0.028 Uiso 1 1 calc R U
C12B C 0.8656(5) 0.3387(2) -0.0163(2) 0.0243(7) Uani 1 1 d . .
H12B H 0.7543 0.3645 -0.0518 0.029 Uiso 1 1 calc R U
C13B C 0.9747(5) 0.30704(19) -0.0856(2) 0.0235(7) Uani 1 1 d . .
C14B C 1.1595(5) 0.2991(2) -0.0584(2) 0.0247(7) Uani 1 1 d . .
H14B H 1.2167 0.3135 0.0032 0.030 Uiso 1 1 calc R U
C15B C 1.2597(5) 0.2697(2) -0.1226(2) 0.0278(7) Uani 1 1 d . .
H15B H 1.3841 0.2653 -0.1053 0.033 Uiso 1 1 calc R U
C16B C 1.1698(5) 0.2472(2) -0.2130(2) 0.0274(8) Uani 1 1 d . .
C17B C 0.9873(5) 0.2522(2) -0.2410(2) 0.0288(8) Uani 1 1 d . .
H17B H 0.9308 0.2353 -0.3019 0.035 Uiso 1 1 calc R U
C18B C 0.8870(5) 0.2832(2) -0.1769(2) 0.0270(7) Uani 1 1 d . .
H18B H 0.7627 0.2879 -0.1949 0.032 Uiso 1 1 calc R U

loop_
_atom_site_aniso_label
_atom_site_aniso_U_11
_atom_site_aniso_U_22
_atom_site_aniso_U_33
_atom_site_aniso_U_23
_atom_site_aniso_U_13
_atom_site_aniso_U_12
F1A 0.0291(12) 0.0238(9) 0.0300(10) -0.0032(8) 0.0035(8) 0.0061(8)
F2A 0.0279(11) 0.0209(9) 0.0248(9) 0.0057(7) 0.0047(7) 0.0004(7)
F3A 0.0324(11) 0.0226(9) 0.0200(8) 0.0053(7) 0.0049(7) -0.0011(7)
O1A 0.0361(15) 0.0261(12) 0.0305(13) -0.0007(10) 0.0124(10) -0.0033(10)
O2A 0.0270(15) 0.0372(13) 0.0322(13) 0.0032(10) 0.0098(10) 0.0009(10)
O3A 0.0526(18) 0.0313(14) 0.0328(15) 0.0088(11) -0.0146(12) -0.0072(12)
O4A 0.0305(17) 0.0314(14) 0.0645(19) -0.0017(13) -0.0089(13) 0.0067(11)
N1A 0.0214(16) 0.0232(14) 0.0209(13) -0.0017(10) 0.0022(10) 0.0016(10)
N2A 0.036(2) 0.0165(13) 0.0392(18) 0.0020(12) -0.0075(14) -0.0028(12)
C1A 0.0255(19) 0.0160(14) 0.0232(15) -0.0063(12) 0.0065(12) -0.0007(12)
C2A 0.0228(19) 0.0201(15) 0.0271(16) -0.0083(13) 0.0038(13) 0.0009(12)
C3A 0.026(2) 0.0318(19) 0.042(2) -0.0093(16) 0.0062(15) -0.0020(14)
C4A 0.032(2) 0.043(2) 0.043(2) -0.0135(17) -0.0086(17) 0.0062(16)
C5A 0.047(3) 0.035(2) 0.0284(18) -0.0069(15) -0.0072(16) 0.0119(17)
C6A 0.041(2) 0.0262(18) 0.0244(17) -0.0043(13) 0.0051(15) 0.0060(14)
C7A 0.0257(19) 0.0188(16) 0.0250(16) -0.0043(12) 0.0044(12) 0.0040(12)
C8A 0.027(2) 0.0194(16) 0.0256(16) -0.0041(12) 0.0084(13) 0.0021(12)
C9A 0.0283(19) 0.0190(15) 0.0253(16) 0.0012(13) -0.0004(13) 0.0042(12)
C10A 0.0256(19) 0.0214(15) 0.0230(15) 0.0016(12) 0.0049(12) 0.0029(12)
C11A 0.0272(19) 0.0190(14) 0.0187(14) 0.0012(12) 0.0052(12) 0.0029(12)
C12A 0.0270(19) 0.0210(15) 0.0181(15) 0.0010(12) 0.0074(13) 0.0039(12)
C13A 0.0236(18) 0.0143(14) 0.0212(15) -0.0026(11) 0.0023(12) -0.0026(12)
C14A 0.0269(19) 0.0177(14) 0.0219(15) -0.0035(12) 0.0066(12) -0.0002(12)
C15A 0.035(2) 0.0167(14) 0.0187(15) -0.0025(12) 0.0013(13) -0.0027(13)
C16A 0.030(2) 0.0116(14) 0.0293(17) 0.0005(12) -0.0040(13) -0.0017(12)
C17A 0.0230(19) 0.0205(15) 0.0345(18) -0.0006(13) 0.0051(13) -0.0023(13)
C18A 0.0269(19) 0.0206(15) 0.0236(15) -0.0014(12) 0.0077(12) -0.0013(12)
F1B 0.0421(13) 0.0237(10) 0.0341(10) 0.0079(8) 0.0170(9) 0.0119(8)
F2B 0.0397(12) 0.0226(9) 0.0266(9) -0.0055(7) 0.0119(8) -0.0080(8)
F3B 0.0444(13) 0.0198(10) 0.0359(11) -0.0076(8) 0.0175(9) -0.0080(8)
O1B 0.0233(15) 0.0325(13) 0.0320(13) 0.0004(10) 0.0068(10) 0.0001(10)
O2B 0.0309(14) 0.0326(13) 0.0256(12) -0.0031(10) 0.0025(10) -0.0008(10)
O3B 0.043(2) 0.0510(17) 0.0581(18) 0.0028(14) 0.0295(14) 0.0113(13)
O4B 0.078(2) 0.0375(15) 0.0412(16) -0.0138(12) 0.0316(15) -0.0119(14)
N1B 0.0257(16) 0.0213(13) 0.0201(13) -0.0012(10) 0.0062(10) 0.0000(11)
N2B 0.063(3) 0.0186(14) 0.0327(17) -0.0020(12) 0.0253(15) -0.0018(14)
C1B 0.023(2) 0.0171(14) 0.0240(15) 0.0018(12) 0.0084(12) -0.0022(12)
C2B 0.0291(19) 0.0163(14) 0.0241(16) 0.0019(12) 0.0092(13) -0.0024(12)
C3B 0.028(2) 0.0243(16) 0.0222(16) 0.0014(12) 0.0015(13) -0.0018(12)
C4B 0.042(2) 0.0282(17) 0.0218(16) -0.0017(13) 0.0107(15) -0.0043(15)
C5B 0.037(2) 0.0267(16) 0.0293(17) -0.0028(14) 0.0177(15) -0.0022(14)
C6B 0.0232(19) 0.0251(16) 0.0318(17) 0.0003(13) 0.0100(14) -0.0019(12)
C7B 0.0230(19) 0.0166(14) 0.0227(16) 0.0009(12) 0.0064(12) -0.0020(12)
C8B 0.0260(19) 0.0171(14) 0.0261(16) 0.0008(12) 0.0066(13) -0.0030(12)
C9B 0.032(2) 0.0213(16) 0.0222(15) 0.0001(12) 0.0100(13) 0.0029(13)
C10B 0.0278(19) 0.0174(15) 0.0238(16) 0.0005(12) 0.0044(13) 0.0023(12)
C11B 0.0270(19) 0.0193(15) 0.0229(15) -0.0011(12) 0.0044(12) 0.0004(12)
C12B 0.030(2) 0.0193(15) 0.0245(16) -0.0014(12) 0.0067(13) 0.0012(13)
C13B 0.033(2) 0.0162(14) 0.0233(16) 0.0019(12) 0.0098(13) -0.0023(12)
C14B 0.034(2) 0.0201(16) 0.0216(16) 0.0035(12) 0.0084(13) -0.0021(13)
C15B 0.035(2) 0.0192(16) 0.0319(18) 0.0070(13) 0.0124(14) -0.0001(13)
C16B 0.042(2) 0.0148(15) 0.0300(17) 0.0017(13) 0.0181(15) -0.0009(13)
C17B 0.047(2) 0.0191(16) 0.0208(15) -0.0016(12) 0.0085(14) -0.0060(14)
C18B 0.033(2) 0.0215(16) 0.0275(17) 0.0032(13) 0.0072(13) -0.0052(13)

loop_
_atom_type_symbol
_atom_type_description
_atom_type_scat_dispersion_real
_atom_type_scat_dispersion_imag
_atom_type_scat_source
C C 0.0033 0.0016 'International Tables Vol C Tables 4.2.6.8 and 6.1.1.4'
H H 0.0000 0.0000 'International Tables Vol C Tables 4.2.6.8 and 6.1.1.4'
N N 0.0061 0.0033 'International Tables Vol C Tables 4.2.6.8 and 6.1.1.4'
O O 0.0106 0.0060 'International Tables Vol C Tables 4.2.6.8 and 6.1.1.4'
F F 0.0171 0.0103 'International Tables Vol C Tables 4.2.6.8 and 6.1.1.4'

loop_
_geom_angle_atom_site_label_1
_geom_angle_atom_site_label_2
_geom_angle_atom_site_label_3
_geom_angle
C1A N1A C8A 112.2(3)
C1A N1A C9A 123.8(3)
C8A N1A C9A 123.5(3)
O3A N2A O4A 124.5(3)
O3A N2A C16A 117.2(3)
O4A N2A C16A 118.3(3)
O1A C1A N1A 124.9(3)
O1A C1A C2A 129.3(3)
N1A C1A C2A 105.7(3)
C3A C2A C7A 121.5(3)
C3A C2A C1A 130.4(3)
C7A C2A C1A 108.1(3)
C2A C3A C4A 117.2(4)
C2A C3A H3A 121.4
C4A C3A H3A 121.4
C5A C4A C3A 121.6(4)
C5A C4A H4A 119.2
C3A C4A H4A 119.2
C4A C5A C6A 121.4(3)
C4A C5A H5A 119.3
C6A C5A H5A 119.3
C7A C6A C5A 116.5(3)
C7A C6A H6A 121.7
C5A C6A H6A 121.7
C6A C7A C2A 121.8(3)
C6A C7A C8A 129.9(3)
C2A C7A C8A 108.3(3)
O2A C8A N1A 124.7(3)
O2A C8A C7A 129.7(3)
N1A C8A C7A 105.6(3)
N1A C9A C10A 112.8(2)
N1A C9A H9A1 109.0
C10A C9A H9A1 109.0
N1A C9A H9A2 109.0
C10A C9A H9A2 109.0
H9A1 C9A H9A2 107.8
F1A C10A C11A 108.5(2)
F1A C10A C9A 108.4(3)
C11A C10A C9A 111.9(2)
F1A C10A H10A 109.4
C11A C10A H10A 109.4
C9A C10A H10A 109.4
F2A C11A C10A 109.4(3)
F2A C11A C12A 106.5(2)
C10A C11A C12A 113.2(2)
F2A C11A H11A 109.2
C10A C11A H11A 109.2
C12A C11A H11A 109.2
F3A C12A C13A 110.3(3)
F3A C12A C11A 106.3(2)
C13A C12A C11A 113.4(3)
F3A C12A H12A 108.9
C13A C12A H12A 108.9
C11A C12A H12A 108.9
C14A C13A C18A 120.2(3)
C14A C13A C12A 120.2(3)
C18A C13A C12A 119.7(3)
C13A C14A C15A 120.2(3)
C13A C14A H14A 119.9
C15A C14A H14A 119.9
C16A C15A C14A 118.3(3)
C16A C15A H15A 120.8
C14A C15A H15A 120.8
C15A C16A C17A 122.9(3)
C15A C16A N2A 118.1(3)
C17A C16A N2A 118.9(3)
C16A C17A C18A 118.1(3)
C16A C17A H17A 121.0
C18A C17A H17A 121.0
C17A C18A C13A 120.3(3)
C17A C18A H18A 119.9
C13A C18A H18A 119.9
C8B N1B C1B 112.1(3)
C8B N1B C9B 125.1(3)
C1B N1B C9B 122.7(3)
O3B N2B O4B 124.5(3)
O3B N2B C16B 118.9(3)
O4B N2B C16B 116.5(4)
O1B C1B N1B 124.1(3)
O1B C1B C2B 130.2(3)
N1B C1B C2B 105.7(3)
C3B C2B C7B 122.2(3)
C3B C2B C1B 129.9(3)
C7B C2B C1B 107.9(3)
C2B C3B C4B 116.9(3)
C2B C3B H3B 121.6
C4B C3B H3B 121.6
C3B C4B C5B 121.1(3)
C3B C4B H4B 119.4
C5B C4B H4B 119.4
C6B C5B C4B 121.7(3)
C6B C5B H5B 119.2
C4B C5B H5B 119.2
C7B C6B C5B 117.0(3)
C7B C6B H6B 121.5
C5B C6B H6B 121.5
C2B C7B C6B 121.1(3)
C2B C7B C8B 108.7(3)
C6B C7B C8B 130.3(3)
O2B C8B N1B 125.2(3)
O2B C8B C7B 129.2(3)
N1B C8B C7B 105.6(3)
N1B C9B C10B 112.5(3)
N1B C9B H9B1 109.1
C10B C9B H9B1 109.1
N1B C9B H9B2 109.1
C10B C9B H9B2 109.1
H9B1 C9B H9B2 107.8
F1B C10B C9B 108.5(3)
F1B C10B C11B 109.2(2)
C9B C10B C11B 111.9(3)
F1B C10B H10B 109.1
C9B C10B H10B 109.1
C11B C10B H10B 109.1
F2B C11B C10B 109.0(3)
F2B C11B C12B 105.7(2)
C10B C11B C12B 114.0(2)
F2B C11B H11B 109.3
C10B C11B H11B 109.3
C12B C11B H11B 109.3
F3B C12B C13B 109.6(3)
F3B C12B C11B 106.9(2)
C13B C12B C11B 113.5(3)
F3B C12B H12B 108.9
C13B C12B H12B 108.9
C11B C12B H12B 108.9
C14B C13B C18B 120.3(3)
C14B C13B C12B 120.5(3)
C18B C13B C12B 119.1(3)
C13B C14B C15B 120.4(3)
C13B C14B H14B 119.8
C15B C14B H14B 119.8
C16B C15B C14B 118.2(3)
C16B C15B H15B 120.9
C14B C15B H15B 120.9
C17B C16B C15B 122.7(3)
C17B C16B N2B 119.7(3)
C15B C16B N2B 117.7(3)
C16B C17B C18B 119.0(3)
C16B C17B H17B 120.5
C18B C17B H17B 120.5
C13B C18B C17B 119.4(3)
C13B C18B H18B 120.3
C17B C18B H18B 120.3

loop_
_geom_bond_atom_site_label_1
_geom_bond_atom_site_label_2
_geom_bond_distance
F1A C10A 1.413(4)
F2A C11A 1.391(4)
F3A C12A 1.392(4)
O1A C1A 1.210(4)
O2A C8A 1.208(4)
O3A N2A 1.223(4)
O4A N2A 1.227(4)
N1A C1A 1.394(4)
N1A C8A 1.398(4)
N1A C9A 1.450(4)
N2A C16A 1.471(4)
C1A C2A 1.487(5)
C2A C3A 1.369(5)
C2A C7A 1.390(5)
C3A C4A 1.388(6)
C3A H3A 0.9300
C4A C5A 1.386(6)
C4A H4A 0.9300
C5A C6A 1.389(6)
C5A H5A 0.9300
C6A C7A 1.384(5)
C6A H6A 0.9300
C7A C8A 1.485(5)
C9A C10A 1.509(4)
C9A H9A1 0.9700
C9A H9A2 0.9700
C10A C11A 1.505(4)
C10A H10A 0.9800
C11A C12A 1.529(4)
C11A H11A 0.9800
C12A C13A 1.504(4)
C12A H12A 0.9800
C13A C14A 1.385(4)
C13A C18A 1.395(5)
C14A C15A 1.387(5)
C14A H14A 0.9300
C15A C16A 1.378(5)
C15A H15A 0.9300
C16A C17A 1.383(5)
C17A C18A 1.385(5)
C17A H17A 0.9300
C18A H18A 0.9300
F1B C10B 1.402(4)
F2B C11B 1.399(4)
F3B C12B 1.399(4)
O1B C1B 1.210(4)
O2B C8B 1.215(4)
O3B N2B 1.215(4)
O4B N2B 1.223(4)
N1B C8B 1.389(4)
N1B C1B 1.402(4)
N1B C9B 1.450(4)
N2B C16B 1.484(4)
C1B C2B 1.485(4)
C2B C3B 1.378(5)
C2B C7B 1.383(5)
C3B C4B 1.387(5)
C3B H3B 0.9300
C4B C5B 1.387(5)
C4B H4B 0.9300
C5B C6B 1.386(5)
C5B H5B 0.9300
C6B C7B 1.384(5)
C6B H6B 0.9300
C7B C8B 1.486(4)
C9B C10B 1.509(5)
C9B H9B1 0.9700
C9B H9B2 0.9700
C10B C11B 1.511(4)
C10B H10B 0.9800
C11B C12B 1.515(4)
C11B H11B 0.9800
C12B C13B 1.501(4)
C12B H12B 0.9800
C13B C14B 1.385(5)
C13B C18B 1.394(5)
C14B C15B 1.385(5)
C14B H14B 0.9300
C15B C16B 1.383(5)
C15B H15B 0.9300
C16B C17B 1.365(5)
C17B C18B 1.394(5)
C17B H17B 0.9300
C18B H18B 0.9300

loop_
_geom_torsion_atom_site_label_1
_geom_torsion_atom_site_label_2
_geom_torsion_atom_site_label_3
_geom_torsion_atom_site_label_4
_geom_torsion
C8A N1A C1A O1A 176.5(3)
C9A N1A C1A O1A -10.5(4)
C8A N1A C1A C2A -3.1(3)
C9A N1A C1A C2A 170.0(3)
O1A C1A C2A C3A 2.8(6)
N1A C1A C2A C3A -177.7(3)
O1A C1A C2A C7A -177.7(3)
N1A C1A C2A C7A 1.8(3)
C7A C2A C3A C4A -0.4(5)
C1A C2A C3A C4A 179.1(3)
C2A C3A C4A C5A 0.0(5)
C3A C4A C5A C6A 0.3(6)
C4A C5A C6A C7A -0.1(5)
C5A C6A C7A C2A -0.3(4)
C5A C6A C7A C8A -179.0(3)
C3A C2A C7A C6A 0.6(5)
C1A C2A C7A C6A -179.0(3)
C3A C2A C7A C8A 179.5(3)
C1A C2A C7A C8A -0.1(3)
C1A N1A C8A O2A -175.5(3)
C9A N1A C8A O2A 11.4(5)
C1A N1A C8A C7A 3.0(3)
C9A N1A C8A C7A -170.0(2)
C6A C7A C8A O2A -4.4(5)
C2A C7A C8A O2A 176.7(3)
C6A C7A C8A N1A 177.1(3)
C2A C7A C8A N1A -1.7(3)
C1A N1A C9A C10A 118.1(3)
C8A N1A C9A C10A -69.7(4)
N1A C9A C10A F1A -63.3(3)
N1A C9A C10A C11A 177.1(3)
F1A C10A C11A F2A -63.7(3)
C9A C10A C11A F2A 55.8(3)
F1A C10A C11A C12A 54.9(3)
C9A C10A C11A C12A 174.4(3)
F2A C11A C12A F3A 176.8(2)
C10A C11A C12A F3A 56.6(3)
F2A C11A C12A C13A -61.8(3)
C10A C11A C12A C13A 178.0(3)
F3A C12A C13A C14A -146.1(3)
C11A C12A C13A C14A 94.8(3)
F3A C12A C13A C18A 34.7(4)
C11A C12A C13A C18A -84.4(3)
C18A C13A C14A C15A -1.0(4)
C12A C13A C14A C15A 179.9(3)
C13A C14A C15A C16A -0.7(4)
C14A C15A C16A C17A 1.8(4)
C14A C15A C16A N2A -177.4(3)
O3A N2A C16A C15A 9.3(4)
O4A N2A C16A C15A -171.3(3)
O3A N2A C16A C17A -170.0(3)
O4A N2A C16A C17A 9.4(4)
C15A C16A C17A C18A -1.3(5)
N2A C16A C17A C18A 178.0(3)
C16A C17A C18A C13A -0.4(4)
C14A C13A C18A C17A 1.5(4)
C12A C13A C18A C17A -179.3(3)
C8B N1B C1B O1B 175.6(3)
C9B N1B C1B O1B 0.0(4)
C8B N1B C1B C2B -3.7(3)
C9B N1B C1B C2B -179.3(3)
O1B C1B C2B C3B 2.8(5)
N1B C1B C2B C3B -177.9(3)
O1B C1B C2B C7B -176.5(3)
N1B C1B C2B C7B 2.8(3)
C7B C2B C3B C4B 0.4(5)
C1B C2B C3B C4B -178.8(3)
C2B C3B C4B C5B 0.1(5)
C3B C4B C5B C6B -0.2(5)
C4B C5B C6B C7B -0.2(5)
C3B C2B C7B C6B -0.8(5)
C1B C2B C7B C6B 178.5(3)
C3B C2B C7B C8B 179.6(3)
C1B C2B C7B C8B -1.0(3)
C5B C6B C7B C2B 0.7(4)
C5B C6B C7B C8B -179.9(3)
C1B N1B C8B O2B -176.2(3)
C9B N1B C8B O2B -0.7(5)
C1B N1B C8B C7B 3.1(3)
C9B N1B C8B C7B 178.6(3)
C2B C7B C8B O2B 178.1(3)
C6B C7B C8B O2B -1.3(5)
C2B C7B C8B N1B -1.2(3)
C6B C7B C8B N1B 179.4(3)
C8B N1B C9B C10B 102.0(4)
C1B N1B C9B C10B -82.9(3)
N1B C9B C10B F1B -67.5(3)
N1B C9B C10B C11B 171.9(3)
F1B C10B C11B F2B -71.6(3)
C9B C10B C11B F2B 48.6(3)
F1B C10B C11B C12B 46.2(4)
C9B C10B C11B C12B 166.4(3)
F2B C11B C12B F3B 172.9(2)
C10B C11B C12B F3B 53.2(4)
F2B C11B C12B C13B -66.1(3)
C10B C11B C12B C13B 174.2(3)
F3B C12B C13B C14B 35.8(4)
C11B C12B C13B C14B -83.7(4)
F3B C12B C13B C18B -146.1(3)
C11B C12B C13B C18B 94.4(3)
C18B C13B C14B C15B 1.9(4)
C12B C13B C14B C15B 179.9(3)
C13B C14B C15B C16B -1.3(4)
C14B C15B C16B C17B -0.4(5)
C14B C15B C16B N2B 179.7(3)
O3B N2B C16B C17B 176.6(3)
O4B N2B C16B C17B -2.6(4)
O3B N2B C16B C15B -3.5(4)
O4B N2B C16B C15B 177.3(3)
C15B C16B C17B C18B 1.5(5)
N2B C16B C17B C18B -178.6(3)
C14B C13B C18B C17B -0.8(5)
C12B C13B C18B C17B -178.8(3)
C16B C17B C18B C13B -0.9(5)
